data_2103188
loop_
_publ_author_name
'Marsh, Richard E.'
'Kapon, Moshe'
'Hu, Shengzhi'
'Herbstein, Frank H.'

_publ_section_title
;
 Some 60 new space-group corrections
;
_journal_issue 1
_journal_name_full 'Acta Crystallographica Section B'
_journal_page_first 62
_journal_page_last 77
_journal_paper_doi 10.1107/S0108768101017128
_journal_volume 58
_journal_year 2002
_chemical_formula_sum 'C15 H10 N2 O2'
_chemical_name_systematic 2,2'-(Methylenedioxy)-bis(phenyl-isocyanide)
_space_group_IT_number 92
_symmetry_cell_setting tetragonal
_symmetry_space_group_name_Hall 'P 4abw 2nw'
_symmetry_space_group_name_H-M 'P 41 21 2'
_cell_angle_alpha 90.00
_cell_angle_beta 90.00
_cell_angle_gamma 90.00
_cell_formula_units_Z 4
_cell_length_a 9.591
_cell_length_b 9.591
_cell_length_c 13.431
_cell_volume 1235.481
_cod_data_source_file bm0047.cif
_cod_data_source_block CSD_CIF_Table_27S
_cod_depositor_comments
;
 Marking attached hydrogen atoms.

 Antanas Vaitkus,
 2017-08-02

The following automatic conversions were performed:
'_symmetry_cell_setting' value 'Tetragonal' changed to 'tetragonal'
according to '/home/saulius/struct/CIF-dictionaries/cif_core.dic'
dictionary named 'cif_core.dic' version 2.4.1 from 2010-06-29.

Automatic conversion script
Id: cif_fix_enum 1527 2010-12-29 10:47:43Z saulius 

The following automatic conversions were performed:

'_symmetry_cell_setting' value 'Tetragonal' changed to 'tetragonal'
according to /home/saulius/struct/CIF-dictionaries/cif_core.dic
dictionary named 'cif_core.dic' version 2.4.1 from 2010-06-29.

Automatic conversion script
Id: cif_fix_values 1715 2011-07-08 13:25:40Z adriana 
;
_cod_original_sg_symbol_H-M 'P41212   '
_cod_original_formula_sum ' C15H10N2O2'
_cod_database_code 2103188

loop_
_symmetry_equiv_pos_as_xyz
'x, y, z'
'-x, -y, z+1/2'
'-y+1/2, x+1/2, z+1/4'
'y+1/2, -x+1/2, z+3/4'
'-x+1/2, y+1/2, -z+1/4'
'x+1/2, -y+1/2, -z+3/4'
'y, x, -z'
'-y, -x, -z+1/2'

loop_
_atom_site_label
_atom_site_fract_x
_atom_site_fract_y
_atom_site_fract_z
_atom_site_attached_hydrogens
O1,2 .4290 .4894 .3269 0
N1,2 .2503 .5012 .4770 0
C1,15 .1704 .4120 .4826 0
C2,10 .3502 .6057 .4688 0
C3,9 .4442 .6007 .3899 0
C4,14 .5428 .7043 .3816 1
C5,13 .5496 .8088 .4524 1
C6,12 .4566 .8128 .5304 1
C7,11 .3560 .7118 .5384 1
C8 .5280 .4720 .25 2

loop_
_atom_type_symbol
C
O
N
